data_4060262
_journal_name_full Organometallics
_journal_paper_doi 10.1021/om034268l
_journal_year 2004
_chemical_formula_sum 'C48 H76 B20 K N2 P2 Y'
_chemical_formula_weight 1087.26
_space_group_IT_number 19
_symmetry_cell_setting orthorhombic
_symmetry_space_group_name_Hall 'P 2ac 2ab'
_symmetry_space_group_name_H-M 'P 21 21 21'
_atom_sites_solution_hydrogens geom
_atom_sites_solution_primary direct
_atom_sites_solution_secondary difmap
_cell_angle_alpha 90.00
_cell_angle_beta 90.00
_cell_angle_gamma 90.00
_cell_formula_units_Z 4
_cell_length_a 13.6104(13)
_cell_length_b 20.1360(19)
_cell_length_c 21.660(2)
_cell_measurement_reflns_used ?
_cell_measurement_temperature 293(2)
_cell_measurement_theta_max ?
_cell_measurement_theta_min ?
_cell_volume 5936.0(10)
_diffrn_ambient_temperature 293(2)
_diffrn_detector_area_resol_mean ?
_diffrn_measurement_device_type 'CCD area detector'
_diffrn_measurement_method 'phi and omega scans'
_diffrn_radiation_monochromator graphite
_diffrn_radiation_source 'fine-focus sealed tube'
_diffrn_radiation_type MoK\a
_diffrn_radiation_wavelength 0.71073
_diffrn_reflns_av_R_equivalents 0.1001
_diffrn_reflns_av_sigmaI/netI 0.1220
_diffrn_reflns_limit_h_max 16
_diffrn_reflns_limit_h_min -16
_diffrn_reflns_limit_k_max 23
_diffrn_reflns_limit_k_min -23
_diffrn_reflns_limit_l_max 20
_diffrn_reflns_limit_l_min -25
_diffrn_reflns_number 32454
_diffrn_reflns_theta_max 25.00
_diffrn_reflns_theta_min 1.77
_diffrn_standards_decay_% ?
_diffrn_standards_interval_count ?
_diffrn_standards_interval_time ?
_diffrn_standards_number ?
_exptl_absorpt_coefficient_mu 1.142
_exptl_absorpt_correction_T_max 1.0000
_exptl_absorpt_correction_T_min 0.6884
_exptl_absorpt_correction_type SADABS
_exptl_absorpt_process_details ?
_exptl_crystal_colour yellow
_exptl_crystal_density_diffrn 1.217
_exptl_crystal_density_meas ?
_exptl_crystal_density_method 'not measured'
_exptl_crystal_description block
_exptl_crystal_F_000 2264
_exptl_crystal_size_max 0.38
_exptl_crystal_size_mid 0.27
_exptl_crystal_size_min 0.25
_refine_ls_abs_structure_details 'Flack H D (1983), Acta Cryst. A39, 876-881'
_refine_ls_abs_structure_Flack 0.000(4)
_refine_ls_extinction_coef ?
_refine_ls_extinction_method none
_refine_ls_goodness_of_fit_ref 0.993
_refine_ls_hydrogen_treatment mixed
_refine_ls_matrix_type full
_refine_ls_number_parameters 646
_refine_ls_number_reflns 10437
_refine_ls_number_restraints 41
_refine_ls_restrained_S_all 1.004
_refine_ls_R_factor_all 0.1256
_refine_ls_R_factor_gt 0.0579
_refine_ls_shift/su_max 0.977
_refine_ls_shift/su_mean 0.027
_refine_ls_structure_factor_coef Fsqd
_refine_ls_weighting_details 'calc w=1/[\s^2^(Fo^2^)+(0.0514P)^2^+0.0000P] where P=(Fo^2^+2Fc^2^)/3'
_refine_ls_weighting_scheme calc
_refine_ls_wR_factor_gt 0.1208
_refine_ls_wR_factor_ref 0.1417
_reflns_number_gt 5683
_reflns_number_total 10437
_reflns_threshold_expression >2sigma(I)
_cod_original_sg_symbol_H-M P2(1)2(1)2(1)
_cod_database_code 4060262

loop_
_symmetry_equiv_pos_as_xyz
'x, y, z'
'-x+1/2, -y, z+1/2'
'-x, y+1/2, -z+1/2'
'x+1/2, -y+1/2, -z'

loop_
_atom_site_label
_atom_site_type_symbol
_atom_site_fract_x
_atom_site_fract_y
_atom_site_fract_z
_atom_site_U_iso_or_equiv
_atom_site_adp_type
_atom_site_occupancy
_atom_site_symmetry_multiplicity
_atom_site_calc_flag
_atom_site_refinement_flags
_atom_site_disorder_assembly
_atom_site_disorder_group
Y1 Y -0.75081(3) 0.238667(13) -0.642355(14) 0.03905(7) Uani 1 1 d . . .
P2 P -0.92653(6) 0.39193(4) -0.64487(4) 0.0404(2) Uani 1 1 d . . .
P1 P -0.57156(6) 0.08898(4) -0.65366(5) 0.0454(3) Uani 1 1 d . . .
K1 K -0.44276(16) 0.16095(10) -0.97518(8) 0.3122(8) Uani 1 1 d . . .
C11 C -0.6922(2) 0.11478(15) -0.62805(15) 0.0418(11) Uani 1 1 d . . .
C31 C -0.8044(2) 0.36382(16) -0.62405(14) 0.0392(10) Uani 1 1 d . . .
C32 C -0.7104(2) 0.36347(15) -0.65388(16) 0.0459(11) Uani 1 1 d . . .
H32A H -0.6964 0.3854 -0.6933 0.055 Uiso 1 1 calc R . .
C12 C -0.7900(2) 0.11385(15) -0.65445(16) 0.0432(11) Uani 1 1 d . . .
H12A H -0.8069 0.0925 -0.6937 0.052 Uiso 1 1 calc R . .
C26 C -0.9839(2) 0.51937(16) -0.64981(18) 0.0595(12) Uani 1 1 d . . .
H26A H -0.9598 0.5621 -0.6653 0.071 Uiso 1 1 calc R . .
C25 C -0.7596(3) 0.53157(17) -0.67525(19) 0.0844(15) Uani 1 1 d . . .
H25A H -0.7395 0.5057 -0.6402 0.127 Uiso 1 1 calc R . .
H25B H -0.7894 0.5721 -0.6613 0.127 Uiso 1 1 calc R . .
H25C H -0.7034 0.5417 -0.7003 0.127 Uiso 1 1 calc R . .
C39 C -0.6839(2) 0.32970(17) -0.55353(16) 0.0498(12) Uani 1 1 d . . .
C18 C -0.7049(2) 0.13277(16) -0.56598(16) 0.0451(11) Uani 1 1 d . . .
C19 C -0.8088(2) 0.14502(18) -0.55273(17) 0.0537(12) Uani 1 1 d . . .
C8 C -0.7389(3) -0.05042(17) -0.6813(2) 0.0972(17) Uani 1 1 d . . .
H8A H -0.7586 -0.0237 -0.6468 0.146 Uiso 1 1 calc R . .
H8B H -0.7095 -0.0908 -0.6666 0.146 Uiso 1 1 calc R . .
H8C H -0.7953 -0.0609 -0.7060 0.146 Uiso 1 1 calc R . .
C38 C -0.7869(2) 0.34404(17) -0.56118(15) 0.0441(11) Uani 1 1 d . . .
C3 C -0.5135(2) -0.03841(17) -0.65932(17) 0.0591(13) Uani 1 1 d . . .
H3A H -0.5366 -0.0817 -0.6741 0.071 Uiso 1 1 calc R . .
C2 C -0.6158(2) 0.22100(15) -0.72254(16) 0.0460(11) Uani 1 1 d . . .
C21 C -0.9559(2) 0.33345(14) -0.71019(15) 0.0389(10) Uani 1 1 d . . .
C17 C -0.6381(3) 0.13587(18) -0.51522(16) 0.0588(13) Uani 1 1 d . . .
H17A H -0.5710 0.1304 -0.5215 0.071 Uiso 1 1 calc R . .
C23 C -0.8326(3) 0.49280(17) -0.71261(17) 0.0581(13) Uani 1 1 d . . .
H23A H -0.7977 0.4533 -0.7273 0.070 Uiso 1 1 calc R . .
C22 C -0.8926(2) 0.25952(15) -0.71559(15) 0.0440(10) Uani 1 1 d . . .
C35 C -0.7084(3) 0.3167(2) -0.44484(19) 0.0859(17) Uani 1 1 d . . .
H35A H -0.6836 0.3092 -0.4054 0.103 Uiso 1 1 calc R . .
C14 C -0.8385(3) 0.1596(2) -0.49238(18) 0.0760(15) Uani 1 1 d . . .
H14A H -0.9043 0.1692 -0.4848 0.091 Uiso 1 1 calc R . .
C34 C -0.6488(3) 0.3151(2) -0.49407(18) 0.0764(16) Uani 1 1 d . . .
H34A H -0.5829 0.3042 -0.4888 0.092 Uiso 1 1 calc R . .
C37 C -0.8477(3) 0.3421(2) -0.50855(17) 0.0744(16) Uani 1 1 d . . .
H37A H -0.9149 0.3494 -0.5125 0.089 Uiso 1 1 calc R . .
C36 C -0.8097(3) 0.3299(2) -0.4536(2) 0.0873(18) Uani 1 1 d . . .
H36A H -0.8510 0.3300 -0.4194 0.105 Uiso 1 1 calc R . .
C33 C -0.6381(2) 0.34154(17) -0.61238(15) 0.0484(11) Uani 1 1 d . . .
H33A H -0.5671 0.3442 -0.6194 0.058 Uiso 1 1 calc R . .
C28 C -0.9781(3) 0.5232(2) -0.58003(19) 0.0972(18) Uani 1 1 d . . .
H28A H -0.9109 0.5289 -0.5677 0.146 Uiso 1 1 calc R . .
H28B H -1.0034 0.4828 -0.5625 0.146 Uiso 1 1 calc R . .
H28C H -1.0164 0.5601 -0.5657 0.146 Uiso 1 1 calc R . .
C24 C -0.8652(3) 0.53047(19) -0.77057(19) 0.0836(16) Uani 1 1 d . . .
H24A H -0.9110 0.5038 -0.7934 0.125 Uiso 1 1 calc R . .
H24B H -0.8089 0.5398 -0.7959 0.125 Uiso 1 1 calc R . .
H24C H -0.8960 0.5714 -0.7588 0.125 Uiso 1 1 calc R . .
C27 C -1.0865(3) 0.5115(2) -0.6749(2) 0.0928(18) Uani 1 1 d . . .
H27A H -1.0842 0.5105 -0.7192 0.139 Uiso 1 1 calc R . .
H27B H -1.1262 0.5483 -0.6617 0.139 Uiso 1 1 calc R . .
H27C H -1.1144 0.4709 -0.6599 0.139 Uiso 1 1 calc R . .
C16 C -0.6741(3) 0.1469(2) -0.45738(19) 0.0767(16) Uani 1 1 d . . .
H16A H -0.6305 0.1457 -0.4243 0.092 Uiso 1 1 calc R . .
C6 C -0.6647(3) -0.01239(18) -0.72006(18) 0.0629(13) Uani 1 1 d . . .
H6A H -0.6994 0.0268 -0.7357 0.076 Uiso 1 1 calc R . .
C4 C -0.5131(3) -0.0411(2) -0.5886(2) 0.111(2) Uani 1 1 d . . .
H4A H -0.5789 -0.0475 -0.5739 0.167 Uiso 1 1 calc R . .
H4B H -0.4874 -0.0002 -0.5726 0.167 Uiso 1 1 calc R . .
H4C H -0.4725 -0.0774 -0.5752 0.167 Uiso 1 1 calc R . .
C7 C -0.6341(3) -0.0527(2) -0.7774(2) 0.1003(19) Uani 1 1 d . . .
H7A H -0.5893 -0.0271 -0.8019 0.150 Uiso 1 1 calc R . .
H7B H -0.6914 -0.0632 -0.8014 0.150 Uiso 1 1 calc R . .
H7C H -0.6027 -0.0931 -0.7645 0.150 Uiso 1 1 calc R . .
C5 C -0.4095(3) -0.0299(2) -0.6822(2) 0.0948(18) Uani 1 1 d . . .
H5A H -0.4094 -0.0283 -0.7265 0.142 Uiso 1 1 calc R . .
H5B H -0.3702 -0.0666 -0.6685 0.142 Uiso 1 1 calc R . .
H5C H -0.3828 0.0107 -0.6661 0.142 Uiso 1 1 calc R . .
C15 C -0.7746(3) 0.1602(2) -0.44496(19) 0.0833(17) Uani 1 1 d . . .
H15A H -0.7959 0.1690 -0.4050 0.100 Uiso 1 1 calc R . .
C13 C -0.8591(2) 0.13375(16) -0.60999(16) 0.0505(12) Uani 1 1 d . . .
H13A H -0.9306 0.1305 -0.6147 0.061 Uiso 1 1 calc R . .
C1 C -0.5498(2) 0.14782(16) -0.71990(16) 0.0456(11) Uani 1 1 d . . .
N2 N -0.91706(19) 0.46800(12) -0.67532(13) 0.0454(9) Uani 1 1 d . . .
N1 N -0.5812(2) 0.01265(13) -0.68467(14) 0.0511(9) Uani 1 1 d . . .
B30 B -1.0958(3) 0.2365(2) -0.7369(2) 0.0626(15) Uani 1 1 d . . .
H30 H -1.1630 0.2097 -0.7238 0.075 Uiso 1 1 calc R . .
B8 B -0.5578(4) 0.1863(2) -0.8418(2) 0.0833(18) Uani 1 1 d . . .
H8 H -0.5799 0.1754 -0.8896 0.100 Uiso 1 1 calc R . .
B23 B -0.8863(3) 0.31973(19) -0.77136(19) 0.0530(14) Uani 1 1 d . . .
H23 H -0.8177 0.3470 -0.7804 0.064 Uiso 1 1 calc R . .
B5 B -0.4298(3) 0.1600(2) -0.7390(2) 0.0647(16) Uani 1 1 d . . .
H5 H -0.3683 0.1322 -0.7185 0.078 Uiso 1 1 calc R . .
B28 B -0.9719(4) 0.2947(2) -0.8292(2) 0.0690(17) Uani 1 1 d . . .
H28 H -0.9588 0.3056 -0.8783 0.083 Uiso 1 1 calc R . .
B32 B -1.0313(3) 0.2201(2) -0.8060(2) 0.0679(16) Uani 1 1 d . . .
H32 H -1.0577 0.1825 -0.8389 0.081 Uiso 1 1 calc R . .
B4 B -0.5153(3) 0.1228(2) -0.7915(2) 0.0685(16) Uani 1 1 d . . .
H4 H -0.5095 0.0706 -0.8061 0.082 Uiso 1 1 calc R . .
B6 B -0.4947(3) 0.2195(2) -0.6976(2) 0.0550(15) Uani 1 1 d . . .
H6 H -0.4758 0.2306 -0.6493 0.066 Uiso 1 1 calc R . .
B9 B -0.4324(4) 0.1838(2) -0.8175(2) 0.0936(18) Uani 1 1 d . . .
H9 H -0.3722 0.1712 -0.8494 0.112 Uiso 1 1 calc R . .
B11 B -0.5355(3) 0.2810(2) -0.7465(2) 0.0558(15) Uani 1 1 d . . .
H11 H -0.5424 0.3328 -0.7310 0.067 Uiso 1 1 calc R . .
B26 B -1.0065(3) 0.2623(2) -0.6830(2) 0.0479(13) Uani 1 1 d . . .
H26 H -1.0157 0.2524 -0.6334 0.058 Uiso 1 1 calc R . .
B25 B -1.0790(3) 0.3217(2) -0.7210(2) 0.0524(14) Uani 1 1 d . . .
H25 H -1.1366 0.3504 -0.6975 0.063 Uiso 1 1 calc R . .
B31 B -0.9774(3) 0.1999(2) -0.7348(2) 0.0614(15) Uani 1 1 d . . .
H31 H -0.9681 0.1477 -0.7208 0.074 Uiso 1 1 calc R . .
B24 B -1.0033(3) 0.3580(2) -0.77776(19) 0.0594(15) Uani 1 1 d . . .
H24 H -1.0114 0.4100 -0.7923 0.071 Uiso 1 1 calc R . .
B29 B -1.0915(4) 0.2956(2) -0.7972(2) 0.0783(17) Uani 1 1 d . . .
H29 H -1.1572 0.3072 -0.8247 0.094 Uiso 1 1 calc R . .
B12 B -0.4970(3) 0.2602(3) -0.8228(2) 0.0810(18) Uani 1 1 d . . .
H12 H -0.4782 0.2978 -0.8577 0.097 Uiso 1 1 calc R . .
B3 B -0.6308(4) 0.1617(2) -0.7784(2) 0.0615(16) Uani 1 1 d . . .
H3 H -0.7003 0.1343 -0.7834 0.074 Uiso 1 1 calc R . .
B7 B -0.6198(4) 0.2468(2) -0.7992(2) 0.0636(16) Uani 1 1 d . . .
H7 H -0.6808 0.2757 -0.8188 0.076 Uiso 1 1 calc R . .
B27 B -0.9022(3) 0.2353(2) -0.7915(2) 0.0560(14) Uani 1 1 d . . .
H27 H -0.8443 0.2073 -0.8155 0.067 Uiso 1 1 calc R . .
B10 B -0.4175(3) 0.2435(2) -0.7584(2) 0.0676(16) Uani 1 1 d . . .
H10 H -0.3479 0.2703 -0.7516 0.081 Uiso 1 1 calc R . .
C41 C -0.5625(2) 0.02518(15) -0.99197(13) 0.273(3) Uani 1 1 d GDU . .
C42 C -0.5393(3) 0.0452(2) -1.05163(13) 0.249(3) Uani 1 1 d GDU . .
C43 C -0.4436(3) 0.0389(3) -1.07326(17) 0.276(3) Uani 1 1 d GDU . .
C44 C -0.3711(3) 0.0126(3) -1.0352(2) 0.251(3) Uani 1 1 d GDU . .
C45 C -0.3944(3) -0.0074(2) -0.9756(2) 0.324(3) Uani 1 1 d GDU . .
C46 C -0.4901(3) -0.0011(2) -0.95394(15) 0.302(3) Uani 1 1 d GDU . .
C47 C -0.6694(4) 0.0289(4) -0.9705(3) 0.509(5) Uani 1 1 d DU . .
H47A H -0.7046 -0.0092 -0.9854 0.763 Uiso 1 1 calc R . .
H47B H -0.6991 0.0686 -0.9864 0.763 Uiso 1 1 calc R . .
H47C H -0.6715 0.0296 -0.9262 0.763 Uiso 1 1 calc R . .
C51 C -0.29881(17) 0.27724(14) -1.01059(17) 0.169(2) Uani 1 1 d GDU . .
C52 C -0.2654(3) 0.23426(19) -1.05622(18) 0.158(2) Uani 1 1 d GDU . .
C53 C -0.2021(3) 0.18261(19) -1.0410(3) 0.257(4) Uani 1 1 d GDU . .
C54 C -0.1722(3) 0.1739(2) -0.9802(3) 0.230(3) Uani 1 1 d GDU . .
C55 C -0.2056(3) 0.2169(2) -0.9346(2) 0.232(3) Uani 1 1 d GDU . .
C56 C -0.2689(3) 0.2686(2) -0.94976(17) 0.182(2) Uani 1 1 d GDU . .
C57 C -0.3682(5) 0.3349(3) -1.0192(5) 0.318(5) Uani 1 1 d DU . .
H57A H -0.3495 0.3595 -1.0553 0.477 Uiso 1 1 calc R . .
H57B H -0.3652 0.3633 -0.9837 0.477 Uiso 1 1 calc R . .
H57C H -0.4340 0.3185 -1.0242 0.477 Uiso 1 1 calc R . .

loop_
_atom_site_aniso_label
_atom_site_aniso_U_11
_atom_site_aniso_U_22
_atom_site_aniso_U_33
_atom_site_aniso_U_23
_atom_site_aniso_U_13
_atom_site_aniso_U_12
Y1 0.03402(13) 0.03489(14) 0.04823(16) 0.00331(16) -0.0032(3) 0.00150(18)
P2 0.0388(5) 0.0353(5) 0.0471(5) -0.0036(5) 0.0008(5) 0.0014(4)
P1 0.0382(5) 0.0331(5) 0.0649(7) 0.0050(5) -0.0089(5) 0.0012(4)
K1 0.4426(19) 0.2821(16) 0.2119(13) -0.1485(11) 0.2134(13) -0.2488(14)
C11 0.0420(19) 0.0332(19) 0.050(2) 0.0138(16) -0.0020(17) -0.0057(15)
C31 0.0373(18) 0.0368(19) 0.044(2) -0.0096(15) -0.0025(16) 0.0025(15)
C32 0.0502(19) 0.0385(19) 0.049(2) -0.0037(17) 0.0051(18) -0.0021(15)
C12 0.0430(18) 0.0334(19) 0.053(2) 0.0068(17) -0.0139(17) 0.0017(14)
C26 0.062(2) 0.035(2) 0.082(3) -0.017(2) 0.014(2) 0.0042(17)
C25 0.068(3) 0.057(2) 0.129(4) -0.006(2) -0.005(3) -0.020(3)
C39 0.044(2) 0.058(2) 0.047(2) -0.0045(18) -0.0117(18) -0.0054(18)
C18 0.0390(18) 0.039(2) 0.057(2) 0.0166(17) -0.0061(17) -0.0012(15)
C19 0.045(2) 0.052(2) 0.065(3) 0.017(2) -0.001(2) -0.0005(18)
C8 0.077(3) 0.055(3) 0.160(4) 0.015(2) -0.029(3) -0.021(3)
C38 0.0349(19) 0.055(2) 0.043(2) -0.0103(17) -0.0038(16) 0.0006(16)
C3 0.062(2) 0.040(2) 0.076(3) 0.0126(19) 0.003(2) 0.0117(18)
C2 0.048(2) 0.029(2) 0.061(2) -0.0024(17) 0.0003(18) 0.0107(16)
C21 0.0407(19) 0.0196(17) 0.056(2) -0.0047(15) -0.0116(17) 0.0064(14)
C17 0.054(2) 0.063(3) 0.059(3) 0.009(2) -0.015(2) -0.006(2)
C23 0.070(2) 0.029(2) 0.076(3) 0.0080(19) 0.014(2) 0.0067(19)
C22 0.0456(19) 0.0276(18) 0.059(2) -0.0068(17) -0.0035(18) 0.0030(16)
C35 0.074(3) 0.137(4) 0.046(3) 0.021(3) -0.008(2) 0.002(3)
C14 0.065(3) 0.103(3) 0.060(3) 0.029(2) 0.021(2) 0.015(3)
C34 0.047(2) 0.109(4) 0.073(3) -0.009(3) -0.023(2) 0.001(2)
C37 0.051(2) 0.119(4) 0.053(3) 0.009(3) 0.002(2) 0.004(3)
C36 0.072(3) 0.137(4) 0.053(3) 0.008(3) 0.000(3) 0.008(3)
C33 0.0324(18) 0.052(2) 0.061(2) -0.0056(18) -0.0111(18) -0.0092(17)
C28 0.121(4) 0.073(3) 0.098(3) -0.038(3) 0.026(3) 0.015(3)
C24 0.090(3) 0.056(3) 0.105(4) 0.024(2) 0.013(3) 0.012(2)
C27 0.059(3) 0.065(3) 0.155(4) -0.022(3) -0.005(3) 0.020(2)
C16 0.069(3) 0.108(3) 0.053(3) 0.010(2) -0.013(2) 0.016(3)
C6 0.066(3) 0.041(2) 0.082(3) -0.007(2) -0.005(2) -0.004(2)
C4 0.156(5) 0.073(3) 0.104(4) 0.035(3) -0.005(4) 0.038(3)
C7 0.118(4) 0.069(3) 0.114(4) -0.026(3) -0.040(3) 0.000(3)
C5 0.056(3) 0.073(3) 0.155(4) 0.016(3) -0.001(3) 0.026(2)
C15 0.076(3) 0.106(3) 0.068(3) 0.020(2) 0.004(2) 0.002(3)
C13 0.0349(19) 0.047(2) 0.070(3) 0.0225(18) -0.0105(19) -0.0054(17)
C1 0.0393(19) 0.0287(19) 0.069(3) 0.0113(17) 0.0015(18) 0.0047(16)
N2 0.0440(16) 0.0277(15) 0.0644(19) -0.0067(13) 0.0045(15) 0.0042(13)
N1 0.0407(16) 0.0279(16) 0.085(2) 0.0077(14) -0.0078(16) -0.0009(13)
B30 0.058(3) 0.052(3) 0.077(3) 0.001(3) -0.023(3) 0.003(2)
B8 0.131(4) 0.073(3) 0.046(3) 0.009(2) 0.021(3) 0.038(3)
B23 0.080(3) 0.031(2) 0.049(3) -0.003(2) -0.010(2) 0.009(2)
B5 0.047(3) 0.045(3) 0.103(4) 0.004(3) 0.019(3) 0.002(2)
B28 0.099(4) 0.059(3) 0.049(3) -0.019(2) -0.014(3) 0.016(3)
B32 0.079(3) 0.046(3) 0.079(3) -0.017(2) -0.038(3) 0.008(2)
B4 0.102(4) 0.045(3) 0.058(3) 0.000(2) 0.020(3) 0.037(3)
B6 0.042(2) 0.032(2) 0.090(4) -0.003(2) -0.005(2) -0.006(2)
B9 0.130(4) 0.058(3) 0.092(3) 0.027(3) 0.084(3) 0.038(3)
B11 0.053(3) 0.031(3) 0.083(3) 0.004(2) 0.020(2) -0.002(2)
B26 0.038(2) 0.039(2) 0.067(3) -0.002(2) -0.005(2) 0.007(2)
B25 0.038(2) 0.046(3) 0.073(3) -0.011(2) -0.018(2) 0.008(2)
B31 0.045(2) 0.043(3) 0.096(4) -0.006(3) -0.032(3) 0.011(2)
B24 0.076(3) 0.048(3) 0.054(3) -0.001(2) -0.026(3) 0.022(2)
B29 0.079(3) 0.062(3) 0.094(4) -0.025(3) -0.053(3) 0.023(3)
B12 0.100(4) 0.058(3) 0.085(4) 0.016(3) 0.046(3) 0.024(3)
B3 0.085(3) 0.036(3) 0.064(3) 0.005(2) -0.001(3) 0.009(2)
B7 0.082(3) 0.044(3) 0.065(3) 0.002(2) 0.009(3) 0.023(2)
B27 0.074(3) 0.040(2) 0.054(3) -0.006(2) -0.011(2) 0.012(2)
B10 0.058(3) 0.045(3) 0.099(4) 0.020(3) 0.035(3) 0.004(2)
C41 0.373(4) 0.158(6) 0.286(5) -0.016(5) -0.026(4) -0.162(5)
C42 0.441(4) 0.148(7) 0.159(4) -0.045(4) -0.148(4) -0.006(6)
C43 0.514(6) 0.203(8) 0.112(5) -0.032(5) -0.045(4) 0.064(8)
C44 0.457(6) 0.084(5) 0.212(5) -0.014(4) -0.094(4) -0.019(6)
C45 0.536(5) 0.169(8) 0.268(5) 0.098(6) -0.175(6) -0.027(8)
C46 0.582(5) 0.193(7) 0.132(5) 0.041(5) -0.109(4) -0.192(6)
C47 0.470(5) 0.211(10) 0.845(13) -0.185(12) 0.196(6) -0.166(8)
C51 0.160(5) 0.195(5) 0.152(4) 0.013(4) -0.026(4) -0.048(3)
C52 0.131(4) 0.246(5) 0.097(3) 0.034(3) 0.024(3) -0.033(4)
C53 0.290(8) 0.319(7) 0.162(4) 0.075(5) -0.001(6) 0.073(5)
C54 0.234(7) 0.278(7) 0.177(5) 0.053(4) -0.047(5) -0.022(5)
C55 0.166(6) 0.342(7) 0.188(5) 0.037(4) -0.019(5) -0.013(5)
C56 0.198(5) 0.228(5) 0.120(3) 0.008(4) -0.070(4) -0.100(4)
C57 0.302(9) 0.227(7) 0.425(12) 0.069(7) -0.049(8) 0.066(5)
